data_7106811
loop_
_publ_author_name
'Robert J. Less'
'Thomas C. Wilson'
'Mary McPartlin'
Paul
T.
Wood
'Wright, Dominic'

_publ_section_title
;
 Transition metal complexes of the pentacyanocyclopentadienide anion
;
_journal_name_full Chem.Commun.
_journal_page_first 10007
_journal_paper_doi 10.1039/c1cc13021h
_journal_volume 47
_journal_year 2011
_chemical_formula_sum 'C38 H36 Cl2 Co2 N10 O4.25'
_chemical_formula_weight 889.53
_chemical_name_systematic
;
?
;
_space_group_IT_number 13
_symmetry_cell_setting monoclinic
_symmetry_space_group_name_Hall '-P 2yc'
_symmetry_space_group_name_H-M 'P 1 2/c 1'
_atom_sites_solution_hydrogens geom
_atom_sites_solution_primary direct
_atom_sites_solution_secondary difmap
_audit_creation_method SHELXL-97
_cell_angle_alpha 90.00
_cell_angle_beta 103.18(3)
_cell_angle_gamma 90.00
_cell_formula_units_Z 4
_cell_length_a 14.803(3)
_cell_length_b 19.960(4)
_cell_length_c 14.727(3)
_cell_measurement_reflns_used 90406
_cell_measurement_temperature 180(2)
_cell_measurement_theta_max 25.03
_cell_measurement_theta_min 1.00
_cell_volume 4236.7(16)
_computing_cell_refinement 'HKL Scalepack (Otwinowski & Minor 1997)'
_computing_data_collection 'Collect (Nonius B.V. 1998)'
_computing_data_reduction
;
HKL Denzo and Scalepack (Otwinowski & Minor 1997)
;
_computing_publication_material 'SHELXL-97 (Sheldrick 1997)'
_computing_structure_refinement 'SHELXL-97 (Sheldrick 1997)'
_computing_structure_solution 'SIR-92 (Altomare et al. 1994)'
_diffrn_ambient_temperature 180(2)
_diffrn_measured_fraction_theta_full 0.983
_diffrn_measured_fraction_theta_max 0.983
_diffrn_measurement_device_type 'Nonius Kappa CCD'
_diffrn_measurement_method 'Thin slice \w and \f scans'
_diffrn_radiation_monochromator graphite
_diffrn_radiation_source 'fine-focus sealed tube'
_diffrn_radiation_type MoK\a
_diffrn_radiation_wavelength 0.71073
_diffrn_reflns_av_R_equivalents 0.0508
_diffrn_reflns_av_sigmaI/netI 0.0500
_diffrn_reflns_limit_h_max 17
_diffrn_reflns_limit_h_min -17
_diffrn_reflns_limit_k_max 20
_diffrn_reflns_limit_k_min -23
_diffrn_reflns_limit_l_max 17
_diffrn_reflns_limit_l_min -17
_diffrn_reflns_number 34919
_diffrn_reflns_theta_full 25.05
_diffrn_reflns_theta_max 25.05
_diffrn_reflns_theta_min 3.51
_diffrn_standards_number 0
_exptl_absorpt_coefficient_mu 0.960
_exptl_absorpt_correction_T_max 0.944
_exptl_absorpt_correction_T_min 0.782
_exptl_absorpt_correction_type multi-scan
_exptl_absorpt_process_details
;
multi-scan from symmetry-related measurements
Sortav (Blessing 1995)
;
_exptl_crystal_colour red
_exptl_crystal_density_diffrn 1.395
_exptl_crystal_density_method 'not measured'
_exptl_crystal_description block
_exptl_crystal_F_000 1824
_exptl_crystal_size_max 0.12
_exptl_crystal_size_mid 0.11
_exptl_crystal_size_min 0.10
_refine_diff_density_max 1.884
_refine_diff_density_min -0.671
_refine_diff_density_rms 0.092
_refine_ls_extinction_method none
_refine_ls_goodness_of_fit_ref 1.054
_refine_ls_hydrogen_treatment mixed
_refine_ls_matrix_type fullcycle
_refine_ls_number_parameters 497
_refine_ls_number_reflns 7390
_refine_ls_number_restraints 0
_refine_ls_restrained_S_all 1.054
_refine_ls_R_factor_all 0.1005
_refine_ls_R_factor_gt 0.0752
_refine_ls_shift/su_max 0.000
_refine_ls_shift/su_mean 0.000
_refine_ls_structure_factor_coef Fsqd
_refine_ls_weighting_details 'calc w=1/[\s^2^(Fo^2^)+(0.1269P)^2^+6.8914P] where P=(Fo^2^+2Fc^2^)/3'
_refine_ls_weighting_scheme calc
_refine_ls_wR_factor_gt 0.2240
_refine_ls_wR_factor_ref 0.2323
_reflns_number_gt 5117
_reflns_number_total 7390
_reflns_threshold_expression >2sigma(I)
_cod_data_source_file c1cc13021h.txt
_cod_data_source_block dw1069
_cod_original_cell_volume 4236.6(15)
_cod_original_sg_symbol_H-M P2/c
_cod_database_code 7106811

loop_
_symmetry_equiv_pos_as_xyz
'x, y, z'
'-x, y, -z+1/2'
'-x, -y, -z'
'x, -y, z-1/2'

loop_
_atom_site_label
_atom_site_type_symbol
_atom_site_fract_x
_atom_site_fract_y
_atom_site_fract_z
_atom_site_U_iso_or_equiv
_atom_site_adp_type
_atom_site_occupancy
_atom_site_symmetry_multiplicity
_atom_site_calc_flag
_atom_site_refinement_flags
_atom_site_disorder_assembly
_atom_site_disorder_group
Co1 Co 0.39136(5) 0.03101(3) 0.94900(5) 0.0474(3) Uani 1 1 d . . .
Cl1 Cl 0.54720(10) 0.05175(7) 0.93282(10) 0.0562(4) Uani 1 1 d . . .
N1 N 0.3970(4) 0.1039(2) 1.0550(3) 0.0577(12) Uani 1 1 d . . .
N2 N 0.3738(3) 0.0478(2) 1.3479(3) 0.0564(12) Uani 1 1 d . . .
N3 N 0.3504(6) 0.2348(3) 1.4966(4) 0.098(2) Uani 1 1 d . . .
N4 N 0.3692(6) 0.4042(3) 1.3094(5) 0.105(2) Uani 1 1 d . . .
N5 N 0.4051(5) 0.3214(3) 1.0407(4) 0.0900(19) Uani 1 1 d . . .
C1 C 0.3925(4) 0.1390(3) 1.1155(4) 0.0457(12) Uani 1 1 d . . .
C2 C 0.3742(4) 0.0997(3) 1.3158(4) 0.0489(13) Uani 1 1 d . . .
C3 C 0.3595(5) 0.2303(3) 1.4224(4) 0.0642(16) Uani 1 1 d . . .
C4 C 0.3720(5) 0.3484(3) 1.2919(4) 0.0716(18) Uani 1 1 d . . .
C5 C 0.3966(5) 0.2910(3) 1.1037(4) 0.0599(15) Uani 1 1 d . . .
C11 C 0.3847(3) 0.1835(2) 1.1896(3) 0.0424(11) Uani 1 1 d . . .
C12 C 0.3751(3) 0.1660(3) 1.2784(3) 0.0440(12) Uani 1 1 d . . .
C13 C 0.3707(4) 0.2255(3) 1.3284(3) 0.0492(13) Uani 1 1 d . . .
C14 C 0.3758(4) 0.2793(3) 1.2691(4) 0.0535(14) Uani 1 1 d . . .
C15 C 0.3862(4) 0.2533(2) 1.1833(3) 0.0478(12) Uani 1 1 d . . .
O1 O 0.2560(3) 0.0132(2) 0.9598(3) 0.0687(12) Uani 1 1 d . . .
C31 C 0.1843(9) 0.0557(7) 0.9300(16) 0.247(11) Uani 1 1 d . . .
H31A H 0.1706 0.0597 0.8626 0.297 Uiso 1 1 calc R . .
H31B H 0.1991 0.0998 0.9569 0.297 Uiso 1 1 calc R . .
C32 C 0.1041(8) 0.0269(7) 0.9608(15) 0.207(9) Uani 1 1 d . . .
H32A H 0.0868 0.0560 1.0068 0.248 Uiso 1 1 calc R . .
H32B H 0.0514 0.0232 0.9080 0.248 Uiso 1 1 calc R . .
C33 C 0.1280(8) -0.0365(6) 0.9995(14) 0.195(8) Uani 1 1 d . . .
H33A H 0.0828 -0.0699 0.9711 0.234 Uiso 1 1 calc R . .
H33B H 0.1330 -0.0362 1.0663 0.234 Uiso 1 1 calc R . .
C34 C 0.2215(8) -0.0497(6) 0.9770(10) 0.145(4) Uani 1 1 d . . .
H34A H 0.2631 -0.0714 1.0291 0.174 Uiso 1 1 calc R . .
H34B H 0.2144 -0.0782 0.9225 0.174 Uiso 1 1 calc R . .
O2 O 0.3452(3) 0.1047(2) 0.8491(3) 0.0644(11) Uani 1 1 d . . .
C41 C 0.3693(7) 0.1748(3) 0.8640(6) 0.098(3) Uani 1 1 d . . .
H41A H 0.4308 0.1795 0.9041 0.118 Uiso 1 1 calc R . .
H41B H 0.3252 0.1975 0.8930 0.118 Uiso 1 1 calc R . .
C42 C 0.3668(9) 0.2034(5) 0.7714(8) 0.135(4) Uani 1 1 d . . .
H42A H 0.3394 0.2478 0.7660 0.162 Uiso 1 1 calc R . .
H42B H 0.4288 0.2065 0.7604 0.162 Uiso 1 1 calc R . .
C43 C 0.3104(12) 0.1580(6) 0.7061(7) 0.168(6) Uani 1 1 d . . .
H43A H 0.3297 0.1580 0.6474 0.202 Uiso 1 1 calc R . .
H43B H 0.2456 0.1707 0.6945 0.202 Uiso 1 1 calc R . .
C44 C 0.3248(9) 0.0908(4) 0.7505(5) 0.125(4) Uani 1 1 d . . .
H44A H 0.2693 0.0636 0.7322 0.150 Uiso 1 1 calc R . .
H44B H 0.3761 0.0677 0.7334 0.150 Uiso 1 1 calc R . .
Co2 Co 0.11377(7) 0.50280(4) 0.48440(6) 0.0722(3) Uani 1 1 d . . .
Cl2 Cl 0.03685(14) 0.44167(9) 0.58245(13) 0.0806(5) Uani 1 1 d . . .
N6 N 0.0971(4) 0.4221(3) 0.3853(4) 0.0751(16) Uani 1 1 d . . .
N7 N 0.1404(4) 0.4204(3) 0.0873(4) 0.0783(16) Uani 1 1 d . . .
N8 N 0.1736(5) 0.2183(3) 0.0121(4) 0.0907(19) Uani 1 1 d . . .
N9 N 0.1309(6) 0.0847(3) 0.2293(6) 0.111(2) Uani 1 1 d . . .
N0 N 0.0903(6) 0.2106(4) 0.4704(5) 0.109(2) Uani 1 1 d . . .
C6 C 0.1062(5) 0.3767(3) 0.3414(4) 0.0655(16) Uani 1 1 d . . .
C7 C 0.1370(5) 0.3772(3) 0.1374(4) 0.0619(15) Uani 1 1 d . . .
C8 C 0.1566(5) 0.2344(3) 0.0794(4) 0.0629(16) Uani 1 1 d . . .
C9 C 0.1296(5) 0.1426(3) 0.2344(5) 0.0709(18) Uani 1 1 d . . .
C10 C 0.1023(5) 0.2296(3) 0.4013(4) 0.0703(17) Uani 1 1 d . . .
C16 C 0.1184(4) 0.3200(3) 0.2868(4) 0.0569(15) Uani 1 1 d . . .
C17 C 0.1318(4) 0.3211(3) 0.1952(4) 0.0535(14) Uani 1 1 d . . .
C18 C 0.1389(4) 0.2546(3) 0.1673(4) 0.0549(14) Uani 1 1 d . . .
C19 C 0.1278(4) 0.2131(3) 0.2399(4) 0.0540(14) Uani 1 1 d . . .
C20 C 0.1159(4) 0.2526(3) 0.3133(4) 0.0560(14) Uani 1 1 d . . .
O3 O 0.1740(4) 0.5599(2) 0.3973(3) 0.0864(15) Uani 1 1 d . . .
C51 C 0.1587(10) 0.6315(5) 0.3810(9) 0.153(5) Uani 1 1 d . . .
H51A H 0.1794 0.6562 0.4387 0.183 Uiso 1 1 calc R . .
H51B H 0.0933 0.6405 0.3567 0.183 Uiso 1 1 calc R . .
C52 C 0.2112(11) 0.6510(6) 0.3144(9) 0.175(6) Uani 1 1 d . . .
H52A H 0.1699 0.6620 0.2551 0.210 Uiso 1 1 calc R . .
H52B H 0.2490 0.6899 0.3366 0.210 Uiso 1 1 calc R . .
C53 C 0.2693(12) 0.5948(6) 0.3038(11) 0.196(8) Uani 1 1 d . . .
H53A H 0.3297 0.5985 0.3462 0.235 Uiso 1 1 calc R . .
H53B H 0.2776 0.5921 0.2404 0.235 Uiso 1 1 calc R . .
C54 C 0.2184(9) 0.5355(5) 0.3265(8) 0.134(4) Uani 1 1 d . . .
H54A H 0.1730 0.5201 0.2722 0.161 Uiso 1 1 calc R . .
H54B H 0.2607 0.4991 0.3500 0.161 Uiso 1 1 calc R . .
O4 O 0.2515(4) 0.4641(2) 0.5429(4) 0.0875(15) Uani 1 1 d . . .
C61 C 0.3267(7) 0.5070(5) 0.5825(8) 0.127(4) Uani 1 1 d . . .
H61A H 0.3195 0.5238 0.6423 0.153 Uiso 1 1 calc R . .
H61B H 0.3284 0.5449 0.5417 0.153 Uiso 1 1 calc R . .
C62 C 0.4154(12) 0.4671(7) 0.5951(13) 0.194(7) Uani 1 1 d . . .
H62A H 0.4479 0.4775 0.5466 0.233 Uiso 1 1 calc R . .
H62B H 0.4563 0.4759 0.6554 0.233 Uiso 1 1 calc R . .
C63 C 0.3841(7) 0.3985(6) 0.5885(8) 0.131(4) Uani 1 1 d . . .
H63A H 0.4203 0.3723 0.5541 0.157 Uiso 1 1 calc R . .
H63B H 0.3920 0.3794 0.6504 0.157 Uiso 1 1 calc R . .
C64 C 0.2833(7) 0.3970(4) 0.5390(6) 0.100(3) Uani 1 1 d . . .
H64A H 0.2762 0.3826 0.4749 0.120 Uiso 1 1 calc R . .
H64B H 0.2490 0.3667 0.5701 0.120 Uiso 1 1 calc R . .
O1S O 0.0000 0.115(3) 0.7500 0.29(2) Uiso 0.50 2 d SP . .
C1S C -0.027(2) 0.1584(15) 0.8034(19) 0.295(13) Uiso 1 1 d . . .
C2S C -0.023(2) 0.2320(14) 0.7904(19) 0.307(13) Uiso 1 1 d . . .
H1SA H 0.0075 0.1597 0.8745 0.368 Uiso 1 1 d . . .
H1SB H -0.0928 0.1569 0.8139 0.368 Uiso 1 1 d . . .
H2SA H 0.0110 0.2624 0.8432 0.368 Uiso 1 1 d . . .
H2SB H -0.0852 0.2574 0.7726 0.368 Uiso 1 1 d . . .

loop_
_atom_site_aniso_label
_atom_site_aniso_U_11
_atom_site_aniso_U_22
_atom_site_aniso_U_33
_atom_site_aniso_U_23
_atom_site_aniso_U_13
_atom_site_aniso_U_12
Co1 0.0577(5) 0.0396(4) 0.0490(4) -0.0042(3) 0.0204(3) 0.0008(3)
Cl1 0.0645(9) 0.0491(8) 0.0613(8) 0.0078(6) 0.0273(7) -0.0014(6)
N1 0.080(3) 0.043(3) 0.055(3) -0.001(2) 0.024(2) 0.010(2)
N2 0.065(3) 0.045(3) 0.064(3) 0.014(2) 0.025(2) 0.006(2)
N3 0.164(7) 0.081(4) 0.064(4) -0.007(3) 0.056(4) 0.001(4)
N4 0.176(8) 0.049(4) 0.088(4) -0.010(3) 0.028(5) 0.014(4)
N5 0.134(6) 0.069(4) 0.069(4) 0.024(3) 0.029(4) 0.003(4)
C1 0.049(3) 0.038(3) 0.053(3) 0.005(3) 0.020(2) 0.007(2)
C2 0.047(3) 0.051(4) 0.050(3) -0.003(3) 0.015(2) 0.002(2)
C3 0.091(5) 0.046(3) 0.060(4) -0.004(3) 0.026(3) 0.005(3)
C4 0.113(6) 0.047(4) 0.054(3) -0.006(3) 0.016(4) 0.010(3)
C5 0.081(4) 0.041(3) 0.058(4) 0.000(3) 0.016(3) 0.002(3)
C11 0.049(3) 0.036(3) 0.043(3) 0.000(2) 0.012(2) 0.006(2)
C12 0.042(3) 0.043(3) 0.048(3) 0.002(2) 0.013(2) 0.004(2)
C13 0.060(3) 0.047(3) 0.044(3) -0.002(2) 0.017(2) 0.002(3)
C14 0.072(4) 0.036(3) 0.052(3) -0.004(2) 0.014(3) 0.003(3)
C15 0.063(3) 0.036(3) 0.045(3) 0.000(2) 0.014(2) 0.004(2)
O1 0.050(2) 0.072(3) 0.088(3) 0.001(2) 0.024(2) -0.006(2)
C31 0.120(10) 0.155(13) 0.50(3) 0.118(18) 0.148(16) 0.017(9)
C32 0.084(7) 0.143(12) 0.43(3) 0.030(14) 0.137(12) 0.014(7)
C33 0.109(9) 0.126(10) 0.40(3) -0.002(13) 0.157(13) -0.028(8)
C34 0.114(8) 0.139(10) 0.196(12) 0.004(9) 0.067(8) 0.003(7)
O2 0.086(3) 0.052(2) 0.058(2) 0.0060(19) 0.021(2) 0.012(2)
C41 0.142(8) 0.049(4) 0.100(6) 0.014(4) 0.018(5) 0.009(4)
C42 0.187(12) 0.088(7) 0.159(10) 0.054(7) 0.097(10) 0.029(7)
C43 0.30(2) 0.112(9) 0.102(8) 0.046(7) 0.071(10) 0.068(11)
C44 0.235(13) 0.086(6) 0.051(4) 0.009(4) 0.026(6) 0.036(7)
Co2 0.1097(8) 0.0472(5) 0.0716(6) -0.0115(4) 0.0452(6) -0.0065(5)
Cl2 0.1144(15) 0.0572(10) 0.0795(11) 0.0029(8) 0.0416(10) -0.0032(9)
N6 0.108(5) 0.055(3) 0.069(3) -0.009(3) 0.035(3) -0.007(3)
N7 0.111(5) 0.055(3) 0.079(4) 0.014(3) 0.043(3) 0.012(3)
N8 0.119(5) 0.085(4) 0.073(4) -0.011(3) 0.032(4) 0.016(4)
N9 0.140(7) 0.052(4) 0.143(7) -0.003(4) 0.037(5) 0.008(4)
N0 0.132(6) 0.121(6) 0.081(4) 0.038(4) 0.038(4) 0.010(5)
C6 0.098(5) 0.048(4) 0.055(3) 0.000(3) 0.027(3) -0.005(3)
C7 0.080(4) 0.049(4) 0.063(4) -0.001(3) 0.029(3) 0.006(3)
C8 0.079(4) 0.051(4) 0.060(4) -0.006(3) 0.020(3) 0.010(3)
C9 0.087(5) 0.046(4) 0.080(4) 0.001(3) 0.020(4) 0.000(3)
C10 0.093(5) 0.062(4) 0.060(4) 0.012(3) 0.025(4) -0.001(3)
C16 0.078(4) 0.042(3) 0.057(3) -0.002(3) 0.028(3) 0.004(3)
C17 0.072(4) 0.037(3) 0.056(3) 0.010(2) 0.025(3) 0.007(3)
C18 0.072(4) 0.043(3) 0.050(3) -0.002(2) 0.013(3) 0.006(3)
C19 0.064(4) 0.041(3) 0.056(3) 0.002(2) 0.011(3) 0.004(3)
C20 0.073(4) 0.044(3) 0.052(3) 0.005(3) 0.016(3) 0.002(3)
O3 0.125(4) 0.058(3) 0.092(3) -0.005(2) 0.060(3) -0.003(3)
C51 0.223(13) 0.067(6) 0.208(12) 0.029(7) 0.133(11) 0.013(7)
C52 0.272(18) 0.125(10) 0.156(11) 0.005(8) 0.111(12) -0.073(11)
C53 0.30(2) 0.115(10) 0.244(16) -0.035(10) 0.217(16) -0.064(11)
C54 0.214(12) 0.089(7) 0.140(8) -0.019(6) 0.124(9) -0.017(7)
O4 0.115(4) 0.060(3) 0.097(4) -0.020(3) 0.045(3) -0.002(3)
C61 0.119(9) 0.102(8) 0.150(10) -0.026(7) 0.009(7) 0.008(7)
C62 0.185(16) 0.127(12) 0.26(2) -0.017(12) 0.021(14) -0.029(11)
C63 0.126(9) 0.134(10) 0.121(8) -0.036(7) 0.008(6) 0.042(7)
C64 0.129(8) 0.070(5) 0.106(6) -0.013(4) 0.036(6) 0.004(5)

loop_
_atom_type_symbol
_atom_type_description
_atom_type_scat_dispersion_real
_atom_type_scat_dispersion_imag
_atom_type_scat_source
C C 0.0033 0.0016 'International Tables Vol C Tables 4.2.6.8 and 6.1.1.4'
H H 0.0000 0.0000 'International Tables Vol C Tables 4.2.6.8 and 6.1.1.4'
N N 0.0061 0.0033 'International Tables Vol C Tables 4.2.6.8 and 6.1.1.4'
Co Co 0.3494 0.9721 'International Tables Vol C Tables 4.2.6.8 and 6.1.1.4'
O O 0.0106 0.0060 'International Tables Vol C Tables 4.2.6.8 and 6.1.1.4'
Cl Cl 0.1484 0.1585 'International Tables Vol C Tables 4.2.6.8 and 6.1.1.4'

loop_
_geom_angle_atom_site_label_1
_geom_angle_atom_site_label_2
_geom_angle_atom_site_label_3
_geom_angle
_geom_angle_site_symmetry_1
_geom_angle_site_symmetry_3
_geom_angle_publ_flag
O1 Co1 O2 90.5(4) . . ?
O1 Co1 N1 86.5(5) . . ?
O2 Co1 N1 89.3(4) . . ?
O1 Co1 N2 87.7(4) . 4 ?
O2 Co1 N2 93.3(4) . 4 ?
N1 Co1 N2 173.6(5) . 4 ?
O1 Co1 Cl1 178.7(3) . . ?
O2 Co1 Cl1 88.6(3) . . ?
N1 Co1 Cl1 94.4(4) . . ?
N2 Co1 Cl1 91.4(3) 4 . ?
O1 Co1 Cl1 92.2(3) . 3_657 ?
O2 Co1 Cl1 177.0(4) . 3_657 ?
N1 Co1 Cl1 89.6(3) . 3_657 ?
N2 Co1 Cl1 88.0(4) 4 3_657 ?
Cl1 Co1 Cl1 88.7(2) . 3_657 ?
Co1 Cl1 Co1 91.3(2) . 3_657 ?
C1 N1 Co1 172.2(12) . . ?
C2 N2 Co1 160.9(12) . 4_556 ?
N1 C1 C11 178.6(13) . . ?
N2 C2 C12 178.1(14) . . ?
N3 C3 C13 179.2(19) . . ?
N4 C4 C14 179.3(19) . . ?
N5 C5 C15 179.5(16) . . ?
C15 C11 C12 108.6(10) . . ?
C15 C11 C1 124.2(11) . . ?
C12 C11 C1 127.1(11) . . ?
C13 C12 C11 107.9(10) . . ?
C13 C12 C2 124.9(11) . . ?
C11 C12 C2 127.2(11) . . ?
C12 C13 C14 107.7(11) . . ?
C12 C13 C3 126.2(12) . . ?
C14 C13 C3 126.0(12) . . ?
C15 C14 C13 108.2(11) . . ?
C15 C14 C4 125.9(13) . . ?
C13 C14 C4 125.9(12) . . ?
C11 C15 C14 107.5(11) . . ?
C11 C15 C5 125.8(11) . . ?
C14 C15 C5 126.7(12) . . ?
C31 O1 C34 109.3(19) . . ?
C31 O1 Co1 124.5(12) . . ?
C34 O1 Co1 124.5(14) . . ?
O1 C31 C32 106(2) . . ?
C33 C32 C31 109(2) . . ?
C32 C33 C34 103(3) . . ?
O1 C34 C33 106(2) . . ?
C44 O2 C41 109.0(13) . . ?
C44 O2 Co1 122.5(10) . . ?
C41 O2 Co1 123.0(10) . . ?
O2 C41 C42 106.3(17) . . ?
C43 C42 C41 105.2(19) . . ?
C42 C43 C44 106(2) . . ?
O2 C44 C43 104.3(18) . . ?
O3 Co2 N7 90.5(5) . 4_566 ?
O3 Co2 N6 89.5(5) . . ?
N7 Co2 N6 175.6(6) 4_566 . ?
O3 Co2 O4 86.7(5) . . ?
N7 Co2 O4 88.2(5) 4_566 . ?
N6 Co2 O4 87.4(5) . . ?
O3 Co2 Cl2 176.6(4) . . ?
N7 Co2 Cl2 88.5(4) 4_566 . ?
N6 Co2 Cl2 91.8(4) . . ?
O4 Co2 Cl2 96.5(4) . . ?
O3 Co2 Cl2 89.1(4) . 3_566 ?
N7 Co2 Cl2 88.0(5) 4_566 3_566 ?
N6 Co2 Cl2 96.4(5) . 3_566 ?
O4 Co2 Cl2 174.3(4) . 3_566 ?
Cl2 Co2 Cl2 87.6(3) . 3_566 ?
Co2 Cl2 Co2 92.4(3) . 3_566 ?
C6 N6 Co2 166.3(15) . . ?
C7 N7 Co2 167.1(15) . 4_565 ?
N6 C6 C16 179.5(18) . . ?
N7 C7 C17 176.7(15) . . ?
N8 C8 C18 177.7(18) . . ?
N9 C9 C19 179.6(19) . . ?
N0 C10 C20 178.8(19) . . ?
C20 C16 C17 107.5(11) . . ?
C20 C16 C6 126.2(13) . . ?
C17 C16 C6 126.3(12) . . ?
C18 C17 C7 123.7(12) . . ?
C18 C17 C16 107.6(11) . . ?
C7 C17 C16 128.7(12) . . ?
C19 C18 C17 108.0(11) . . ?
C19 C18 C8 127.1(12) . . ?
C17 C18 C8 124.9(12) . . ?
C18 C19 C9 122.9(12) . . ?
C18 C19 C20 108.7(11) . . ?
C9 C19 C20 128.4(13) . . ?
C16 C20 C19 108.2(11) . . ?
C16 C20 C10 125.3(13) . . ?
C19 C20 C10 126.5(13) . . ?
C51 O3 C54 107.0(16) . . ?
C51 O3 Co2 124.8(13) . . ?
C54 O3 Co2 126.7(11) . . ?
O3 C51 C52 107(3) . . ?
C53 C52 C51 107(3) . . ?
C52 C53 C54 105(3) . . ?
O3 C54 C53 103.5(19) . . ?
C64 O4 C61 110.3(17) . . ?
C64 O4 Co2 127.5(12) . . ?
C61 O4 Co2 121.8(13) . . ?
O4 C61 C62 108(2) . . ?
C63 C62 C61 104(3) . . ?
C64 C63 C62 109(3) . . ?
O4 C64 C63 105.2(18) . . ?
C1S O1S C1S 96(5) . 2_556 ?
C2S C1S O1S 124(4) . . ?
C1S C2S C2S 97.9(17) . 2_556 ?

loop_
_geom_bond_atom_site_label_1
_geom_bond_atom_site_label_2
_geom_bond_distance
_geom_bond_site_symmetry_2
_geom_bond_publ_flag
Co1 O1 2.077(10) . ?
Co1 O2 2.082(9) . ?
Co1 N1 2.122(12) . ?
Co1 N2 2.140(12) 4 ?
Co1 Cl1 2.408(6) . ?
Co1 Cl1 2.421(6) 3_657 ?
Cl1 Co1 2.421(6) 3_657 ?
N1 C1 1.147(16) . ?
N2 C2 1.139(17) . ?
N2 Co1 2.140(12) 4_556 ?
N3 C3 1.135(18) . ?
N4 C4 1.146(19) . ?
N5 C5 1.140(19) . ?
C1 C11 1.432(17) . ?
C2 C12 1.436(19) . ?
C3 C13 1.434(18) . ?
C4 C14 1.42(2) . ?
C5 C15 1.43(2) . ?
C11 C15 1.397(17) . ?
C11 C12 1.391(16) . ?
C12 C13 1.407(18) . ?
C13 C14 1.396(18) . ?
C14 C15 1.405(17) . ?
O1 C31 1.35(3) . ?
O1 C34 1.40(3) . ?
C31 C32 1.48(3) . ?
C32 C33 1.40(5) . ?
C33 C34 1.52(4) . ?
O2 C44 1.44(2) . ?
O2 C41 1.45(2) . ?
C41 C42 1.47(3) . ?
C42 C43 1.44(4) . ?
C43 C44 1.48(3) . ?
Co2 O3 2.064(11) . ?
Co2 N7 2.128(13) 4_566 ?
Co2 N6 2.149(14) . ?
Co2 O4 2.167(14) . ?
Co2 Cl2 2.371(8) . ?
Co2 Cl2 2.484(9) 3_566 ?
Cl2 Co2 2.484(9) 3_566 ?
N6 C6 1.139(19) . ?
N7 C7 1.143(19) . ?
N7 Co2 2.128(13) 4_565 ?
N8 C8 1.124(19) . ?
N9 C9 1.16(2) . ?
N0 C10 1.14(2) . ?
C6 C16 1.42(2) . ?
C7 C17 1.420(19) . ?
C8 C18 1.44(2) . ?
C9 C19 1.41(2) . ?
C10 C20 1.43(2) . ?
C16 C20 1.404(18) . ?
C16 C17 1.407(19) . ?
C17 C18 1.399(18) . ?
C18 C19 1.391(19) . ?
C19 C20 1.381(19) . ?
O3 C51 1.46(3) . ?
O3 C54 1.44(2) . ?
C51 C52 1.44(4) . ?
C52 C53 1.44(6) . ?
C53 C54 1.48(4) . ?
O4 C64 1.43(2) . ?
O4 C61 1.42(3) . ?
C61 C62 1.51(5) . ?
C62 C63 1.44(4) . ?
C63 C64 1.50(3) . ?
O1S C1S 1.28(4) . ?
O1S C1S 1.28(4) 2_556 ?
C1S C2S 1.48(3) . ?
C2S C2S 1.50(5) 2_556 ?
